data_7151141
loop_
_publ_author_name
'Goh, Yit Wooi'
'White, Jonathan M.'

_publ_section_title
;
 Structures of oxygenated cyclohexa-1,3-diene-maleic anyhydride
 cycloadducts. Structural evidence suggests a stepwise
 retro-Diels-Alder reaction.
;
_journal_issue 15
_journal_name_full 'Organic &amp; biomolecular chemistry'
_journal_page_first 2354
_journal_page_last 2356
_journal_paper_doi 10.1039/b707643f
_journal_volume 5
_journal_year 2007
_chemical_formula_sum 'C11 H12 O4'
_chemical_formula_weight 208.21
_chemical_name_systematic
;
?
;
_space_group_IT_number 14
_symmetry_cell_setting monoclinic
_symmetry_space_group_name_Hall '-P 2ybc'
_symmetry_space_group_name_H-M 'P 1 21/c 1'
_atom_sites_solution_hydrogens geom
_atom_sites_solution_primary direct
_atom_sites_solution_secondary difmap
_audit_creation_method SHELXL-97
_cell_angle_alpha 90.00
_cell_angle_beta 99.149(2)
_cell_angle_gamma 90.00
_cell_formula_units_Z 4
_cell_length_a 6.9224(7)
_cell_length_b 13.7063(14)
_cell_length_c 10.2746(10)
_cell_measurement_reflns_used 1848
_cell_measurement_temperature 130(2)
_cell_measurement_theta_max 26.92
_cell_measurement_theta_min 2.97
_cell_volume 962.46(17)
_computing_cell_refinement 'Bruker SMART'
_computing_data_collection 'Bruker SMART'
_computing_data_reduction 'Bruker SAINT'
_computing_molecular_graphics 'Bruker SHELXTL'
_computing_publication_material 'Bruker SHELXTL'
_computing_structure_refinement 'Bruker SHELXTL'
_computing_structure_solution 'Bruker SHELXTL'
_diffrn_ambient_temperature 130(2)
_diffrn_measured_fraction_theta_full 0.999
_diffrn_measured_fraction_theta_max 0.999
_diffrn_measurement_device_type 'CCD area detector'
_diffrn_measurement_method 'phi and omega scans'
_diffrn_radiation_monochromator graphite
_diffrn_radiation_source 'fine-focus sealed tube'
_diffrn_radiation_type MoK\a
_diffrn_radiation_wavelength 0.71073
_diffrn_reflns_av_R_equivalents 0.0394
_diffrn_reflns_av_sigmaI/netI 0.0410
_diffrn_reflns_limit_h_max 6
_diffrn_reflns_limit_h_min -8
_diffrn_reflns_limit_k_max 16
_diffrn_reflns_limit_k_min -16
_diffrn_reflns_limit_l_max 12
_diffrn_reflns_limit_l_min -10
_diffrn_reflns_number 4983
_diffrn_reflns_theta_full 25.00
_diffrn_reflns_theta_max 25.00
_diffrn_reflns_theta_min 2.50
_exptl_absorpt_coefficient_mu 0.110
_exptl_absorpt_correction_type none
_exptl_crystal_colour colourless
_exptl_crystal_density_diffrn 1.437
_exptl_crystal_density_method 'not measured'
_exptl_crystal_description block
_exptl_crystal_F_000 440
_exptl_crystal_size_max 0.40
_exptl_crystal_size_mid 0.40
_exptl_crystal_size_min 0.30
_refine_diff_density_max 0.241
_refine_diff_density_min -0.165
_refine_diff_density_rms 0.038
_refine_ls_extinction_coef 0.008(3)
_refine_ls_extinction_expression Fc^*^=kFc[1+0.001xFc^2^\l^3^/sin(2\q)]^-1/4^
_refine_ls_extinction_method SHELXL
_refine_ls_goodness_of_fit_ref 0.984
_refine_ls_hydrogen_treatment mixed
_refine_ls_matrix_type full
_refine_ls_number_parameters 138
_refine_ls_number_reflns 1699
_refine_ls_number_restraints 0
_refine_ls_restrained_S_all 0.984
_refine_ls_R_factor_all 0.0449
_refine_ls_R_factor_gt 0.0364
_refine_ls_shift/su_max 0.012
_refine_ls_shift/su_mean 0.003
_refine_ls_structure_factor_coef Fsqd
_refine_ls_weighting_details 'calc w=1/[\s^2^(Fo^2^)+(0.0544P)^2^+0.0000P] where P=(Fo^2^+2Fc^2^)/3'
_refine_ls_weighting_scheme calc
_refine_ls_wR_factor_gt 0.0905
_refine_ls_wR_factor_ref 0.0936
_reflns_number_gt 1398
_reflns_number_total 1699
_reflns_threshold_expression >2sigma(I)
_cod_data_source_file b707643f.txt
_cod_data_source_block jmwrg122
_cod_depositor_comments
;
The following automatic conversions were performed:
'_symmetry_cell_setting' value 'Monoclinic' changed to 'monoclinic'
according to '/home/saulius/struct/CIF-dictionaries/cif_core.dic'
dictionary named 'cif_core.dic' version 2.4.1 from 2010-06-29.

Automatic conversion script
Id: cif_fix_enum 1527 2010-12-29 10:47:43Z saulius 
;
_cod_original_sg_symbol_H-M 'P2(1)/c '
_cod_database_code 7151141

loop_
_symmetry_equiv_pos_as_xyz
'x, y, z'
'-x, y+1/2, -z+1/2'
'-x, -y, -z'
'x, -y-1/2, z-1/2'

loop_
_atom_site_label
_atom_site_type_symbol
_atom_site_fract_x
_atom_site_fract_y
_atom_site_fract_z
_atom_site_U_iso_or_equiv
_atom_site_adp_type
_atom_site_occupancy
_atom_site_symmetry_multiplicity
_atom_site_calc_flag
_atom_site_refinement_flags
_atom_site_disorder_assembly
_atom_site_disorder_group
C1 C 0.7023(2) 0.27517(11) 0.27034(15) 0.0249(4) Uani 1 1 d . . .
C2 C 0.8128(2) 0.18059(10) 0.29543(14) 0.0218(4) Uani 1 1 d . . .
H2 H 0.9490 0.1931 0.3416 0.026 Uiso 1 1 calc R . .
C3 C 0.8171(2) 0.12108(10) 0.16574(14) 0.0205(4) Uani 1 1 d . . .
C4 C 0.6130(2) 0.08957(10) 0.11219(14) 0.0212(4) Uani 1 1 d . . .
H4 H 0.5507 0.1068 0.0261 0.025 Uiso 1 1 calc R . .
C5 C 0.5250(2) 0.03619(11) 0.19264(15) 0.0242(4) Uani 1 1 d . . .
H5 H 0.3973 0.0101 0.1677 0.029 Uiso 1 1 calc R . .
C6 C 0.6431(2) 0.02015(11) 0.32643(15) 0.0248(4) Uani 1 1 d . . .
H6 H 0.5692 -0.0189 0.3844 0.030 Uiso 1 1 calc R . .
C7 C 0.6969(2) 0.12248(11) 0.38481(14) 0.0238(4) Uani 1 1 d . . .
H7 H 0.7735 0.1167 0.4756 0.029 Uiso 1 1 calc R . .
C8 C 0.5153(2) 0.18208(11) 0.38707(15) 0.0280(4) Uani 1 1 d . . .
C9 C 0.9382(2) 0.02845(11) 0.20957(15) 0.0256(4) Uani 1 1 d . . .
H9A H 0.9511 -0.0120 0.1316 0.031 Uiso 1 1 calc R . .
H9B H 1.0710 0.0473 0.2529 0.031 Uiso 1 1 calc R . .
C10 C 0.8350(2) -0.03089(11) 0.30669(16) 0.0279(4) Uani 1 1 d . . .
H10A H 0.8059 -0.0974 0.2715 0.033 Uiso 1 1 calc R . .
H10B H 0.9224 -0.0367 0.3925 0.033 Uiso 1 1 calc R . .
C11 C 1.0909(2) 0.20051(12) 0.09206(16) 0.0328(4) Uani 1 1 d . . .
H11A H 1.1251 0.2241 0.1829 0.049 Uiso 1 1 calc R . .
H11B H 1.1182 0.2517 0.0308 0.049 Uiso 1 1 calc R . .
H11C H 1.1688 0.1425 0.0800 0.049 Uiso 1 1 calc R . .
O1 O 0.74295(17) 0.34741(8) 0.21614(11) 0.0342(3) Uani 1 1 d . . .
O2 O 0.37146(18) 0.16262(9) 0.43251(11) 0.0401(4) Uani 1 1 d . . .
O4 O 0.52705(15) 0.26982(7) 0.32089(10) 0.0284(3) Uani 1 1 d . . .
O5 O 0.88845(14) 0.17632(7) 0.06666(10) 0.0251(3) Uani 1 1 d . . .

loop_
_atom_site_aniso_label
_atom_site_aniso_U_11
_atom_site_aniso_U_22
_atom_site_aniso_U_33
_atom_site_aniso_U_23
_atom_site_aniso_U_13
_atom_site_aniso_U_12
C1 0.0295(9) 0.0231(8) 0.0216(8) -0.0052(7) 0.0024(7) -0.0004(7)
C2 0.0235(9) 0.0205(8) 0.0206(8) -0.0012(6) 0.0009(6) 0.0011(6)
C3 0.0228(9) 0.0207(8) 0.0184(8) 0.0005(6) 0.0049(6) -0.0002(6)
C4 0.0231(8) 0.0197(8) 0.0201(8) -0.0031(6) 0.0019(6) 0.0015(6)
C5 0.0232(9) 0.0206(8) 0.0290(9) -0.0024(7) 0.0049(7) -0.0014(7)
C6 0.0307(9) 0.0216(8) 0.0239(8) 0.0042(6) 0.0097(7) -0.0001(7)
C7 0.0287(9) 0.0251(8) 0.0174(8) 0.0012(6) 0.0035(6) 0.0045(7)
C8 0.0367(10) 0.0281(9) 0.0199(8) -0.0025(7) 0.0068(7) 0.0026(7)
C9 0.0264(9) 0.0232(8) 0.0279(9) -0.0013(7) 0.0063(7) 0.0043(7)
C10 0.0316(10) 0.0216(8) 0.0309(9) 0.0028(7) 0.0064(7) 0.0050(7)
C11 0.0250(10) 0.0364(9) 0.0375(10) 0.0075(8) 0.0065(8) -0.0047(7)
O1 0.0468(8) 0.0203(6) 0.0361(7) 0.0013(5) 0.0089(6) 0.0001(5)
O2 0.0406(8) 0.0441(8) 0.0411(7) 0.0036(6) 0.0237(6) 0.0078(6)
O4 0.0324(7) 0.0251(6) 0.0282(6) -0.0021(5) 0.0066(5) 0.0060(5)
O5 0.0220(6) 0.0306(6) 0.0234(6) 0.0047(5) 0.0055(5) -0.0024(5)

loop_
_atom_type_symbol
_atom_type_description
_atom_type_scat_dispersion_real
_atom_type_scat_dispersion_imag
_atom_type_scat_source
C C 0.0033 0.0016 'International Tables Vol C Tables 4.2.6.8 and 6.1.1.4'
H H 0.0000 0.0000 'International Tables Vol C Tables 4.2.6.8 and 6.1.1.4'
O O 0.0106 0.0060 'International Tables Vol C Tables 4.2.6.8 and 6.1.1.4'

loop_
_geom_angle_atom_site_label_1
_geom_angle_atom_site_label_2
_geom_angle_atom_site_label_3
_geom_angle
_geom_angle_site_symmetry_1
_geom_angle_site_symmetry_3
_geom_angle_publ_flag
O1 C1 O4 120.10(14) . . ?
O1 C1 C2 130.08(15) . . ?
O4 C1 C2 109.82(13) . . ?
C1 C2 C7 104.44(12) . . ?
C1 C2 C3 112.35(12) . . ?
C7 C2 C3 108.73(11) . . ?
C1 C2 H2 110.4 . . ?
C7 C2 H2 110.4 . . ?
C3 C2 H2 110.4 . . ?
O5 C3 C4 107.83(11) . . ?
O5 C3 C9 114.34(12) . . ?
C4 C3 C9 107.82(12) . . ?
O5 C3 C2 112.85(11) . . ?
C4 C3 C2 108.58(12) . . ?
C9 C3 C2 105.20(11) . . ?
C5 C4 C3 115.59(13) . . ?
C5 C4 H4 122.2 . . ?
C3 C4 H4 122.2 . . ?
C4 C5 C6 114.55(13) . . ?
C4 C5 H5 122.7 . . ?
C6 C5 H5 122.7 . . ?
C5 C6 C10 107.54(12) . . ?
C5 C6 C7 106.56(12) . . ?
C10 C6 C7 107.61(12) . . ?
C5 C6 H6 111.6 . . ?
C10 C6 H6 111.6 . . ?
C7 C6 H6 111.6 . . ?
C8 C7 C2 104.21(12) . . ?
C8 C7 C6 110.37(13) . . ?
C2 C7 C6 110.80(12) . . ?
C8 C7 H7 110.4 . . ?
C2 C7 H7 110.4 . . ?
C6 C7 H7 110.4 . . ?
O2 C8 O4 120.10(15) . . ?
O2 C8 C7 129.48(15) . . ?
O4 C8 C7 110.38(13) . . ?
C10 C9 C3 109.54(12) . . ?
C10 C9 H9A 109.8 . . ?
C3 C9 H9A 109.8 . . ?
C10 C9 H9B 109.8 . . ?
C3 C9 H9B 109.8 . . ?
H9A C9 H9B 108.2 . . ?
C6 C10 C9 110.00(12) . . ?
C6 C10 H10A 109.7 . . ?
C9 C10 H10A 109.7 . . ?
C6 C10 H10B 109.7 . . ?
C9 C10 H10B 109.7 . . ?
H10A C10 H10B 108.2 . . ?
O5 C11 H11A 109.5 . . ?
O5 C11 H11B 109.5 . . ?
H11A C11 H11B 109.5 . . ?
O5 C11 H11C 109.5 . . ?
H11A C11 H11C 109.5 . . ?
H11B C11 H11C 109.5 . . ?
C8 O4 C1 110.46(12) . . ?
C3 O5 C11 115.95(11) . . ?

loop_
_geom_bond_atom_site_label_1
_geom_bond_atom_site_label_2
_geom_bond_distance
_geom_bond_site_symmetry_2
_geom_bond_publ_flag
C1 O1 1.1914(18) . ?
C1 O4 1.3955(18) . ?
C1 C2 1.506(2) . ?
C2 C7 1.535(2) . ?
C2 C3 1.5666(19) . ?
C2 H2 1.0000 . ?
C3 O5 1.4189(16) . ?
C3 C4 1.496(2) . ?
C3 C9 1.548(2) . ?
C4 C5 1.323(2) . ?
C4 H4 0.9500 . ?
C5 C6 1.500(2) . ?
C5 H5 0.9500 . ?
C6 C10 1.543(2) . ?
C6 C7 1.548(2) . ?
C6 H6 1.0000 . ?
C7 C8 1.503(2) . ?
C7 H7 1.0000 . ?
C8 O2 1.1949(19) . ?
C8 O4 1.3903(18) . ?
C9 C10 1.547(2) . ?
C9 H9A 0.9900 . ?
C9 H9B 0.9900 . ?
C10 H10A 0.9900 . ?
C10 H10B 0.9900 . ?
C11 O5 1.4233(17) . ?
C11 H11A 0.9800 . ?
C11 H11B 0.9800 . ?
C11 H11C 0.9800 . ?

loop_
_geom_torsion_atom_site_label_1
_geom_torsion_atom_site_label_2
_geom_torsion_atom_site_label_3
_geom_torsion_atom_site_label_4
_geom_torsion
_geom_torsion_site_symmetry_1
_geom_torsion_site_symmetry_2
_geom_torsion_site_symmetry_3
_geom_torsion_site_symmetry_4
_geom_torsion_publ_flag
O1 C1 C2 C7 172.80(15) . . . . ?
O4 C1 C2 C7 -7.82(15) . . . . ?
O1 C1 C2 C3 -69.5(2) . . . . ?
O4 C1 C2 C3 109.85(13) . . . . ?
C1 C2 C3 O5 53.72(16) . . . . ?
C7 C2 C3 O5 168.81(11) . . . . ?
C1 C2 C3 C4 -65.76(15) . . . . ?
C7 C2 C3 C4 49.33(15) . . . . ?
C1 C2 C3 C9 179.03(12) . . . . ?
C7 C2 C3 C9 -65.88(14) . . . . ?
O5 C3 C4 C5 179.50(12) . . . . ?
C9 C3 C4 C5 55.57(16) . . . . ?
C2 C3 C4 C5 -57.92(16) . . . . ?
C3 C4 C5 C6 2.50(18) . . . . ?
C4 C5 C6 C10 -58.87(16) . . . . ?
C4 C5 C6 C7 56.28(16) . . . . ?
C1 C2 C7 C8 7.96(15) . . . . ?
C3 C2 C7 C8 -112.17(12) . . . . ?
C1 C2 C7 C6 126.66(13) . . . . ?
C3 C2 C7 C6 6.54(16) . . . . ?
C5 C6 C7 C8 56.16(15) . . . . ?
C10 C6 C7 C8 171.26(12) . . . . ?
C5 C6 C7 C2 -58.74(15) . . . . ?
C10 C6 C7 C2 56.35(15) . . . . ?
C2 C7 C8 O2 171.90(16) . . . . ?
C6 C7 C8 O2 52.9(2) . . . . ?
C2 C7 C8 O4 -5.88(15) . . . . ?
C6 C7 C8 O4 -124.87(13) . . . . ?
O5 C3 C9 C10 -174.26(11) . . . . ?
C4 C3 C9 C10 -54.36(15) . . . . ?
C2 C3 C9 C10 61.37(15) . . . . ?
C5 C6 C10 C9 53.67(16) . . . . ?
C7 C6 C10 C9 -60.78(16) . . . . ?
C3 C9 C10 C6 1.11(17) . . . . ?
O2 C8 O4 C1 -176.91(14) . . . . ?
C7 C8 O4 C1 1.10(16) . . . . ?
O1 C1 O4 C8 -176.15(13) . . . . ?
C2 C1 O4 C8 4.40(16) . . . . ?
C4 C3 O5 C11 -171.00(12) . . . . ?
C9 C3 O5 C11 -51.11(16) . . . . ?
C2 C3 O5 C11 69.08(16) . . . . ?

loop_
_cod_related_entry_id
_cod_related_entry_database
_cod_related_entry_code
1 ChemSpider 21140981
